data_7113290
loop_
_publ_author_name
'Rosokha, Sergiy V.'
'Lu, Jianjiang'
'Rosokha, Tetyana Y.'
'Kochi, Jay K.'

_publ_section_title
;
 Halogen-bonded assembly of hybrid inorganic/organic 3D-networks from
 dibromocuprate salts and tetrabromomethane
;
_journal_coden_ASTM CHCOFS
_journal_issue 32
_journal_name_full
;
 Chemical Communications (Cambridge, United Kingdom)
;
_journal_page_first 3383
_journal_page_last 3385
_journal_paper_doi 10.1039/b705882a
_journal_year 2007
_chemical_formula_moiety 'C12 H28 N, C Br4, Br2 Cu'
_chemical_formula_sum 'C13 H28 Br6 Cu N'
_chemical_formula_weight 741.36
_space_group_IT_number 2
_symmetry_cell_setting triclinic
_symmetry_space_group_name_Hall '-P 1'
_symmetry_space_group_name_H-M 'P -1'
_atom_sites_solution_hydrogens geom
_atom_sites_solution_primary direct
_atom_sites_solution_secondary difmap
_audit_creation_method SHELXL-97
_cell_angle_alpha 92.04(6)
_cell_angle_beta 103.73(7)
_cell_angle_gamma 97.26(5)
_cell_formula_units_Z 2
_cell_length_a 8.298(14)
_cell_length_b 10.536(16)
_cell_length_c 13.75(3)
_cell_measurement_reflns_used 4223
_cell_measurement_temperature 173(2)
_cell_measurement_theta_max 26.49
_cell_measurement_theta_min 2.55
_cell_volume 1156(4)
_computing_cell_refinement 'SAINT (Bruker, 2003)'
_computing_data_collection 'SMART (Bruker, 2003)'
_computing_data_reduction 'SAINT & SADABS (Bruker, 2003)'
_computing_molecular_graphics 'XP (Bruker, 1999)'
_computing_publication_material 'SHELXL, XCIF (Bruker, 1999)'
_computing_structure_refinement SHELXTL
_computing_structure_solution 'SHELXTL (Bruker, 2003)'
_diffrn_ambient_temperature 173(2)
_diffrn_measured_fraction_theta_full 0.954
_diffrn_measured_fraction_theta_max 0.954
_diffrn_measurement_device 'Bruker SMART'
_diffrn_measurement_method 'omega-scan, full sphere'
_diffrn_radiation_monochromator graphite
_diffrn_radiation_source 'fine-focus sealed tube'
_diffrn_radiation_type MoK\a
_diffrn_radiation_wavelength 0.71073
_diffrn_reflns_av_R_equivalents 0.0342
_diffrn_reflns_av_sigmaI/netI 0.0452
_diffrn_reflns_limit_h_max 11
_diffrn_reflns_limit_h_min -11
_diffrn_reflns_limit_k_max 14
_diffrn_reflns_limit_k_min -14
_diffrn_reflns_limit_l_max 19
_diffrn_reflns_limit_l_min -19
_diffrn_reflns_number 18040
_diffrn_reflns_theta_full 30.66
_diffrn_reflns_theta_max 30.66
_diffrn_reflns_theta_min 1.53
_diffrn_standards_decay_% 0
_diffrn_standards_interval_count 0
_diffrn_standards_interval_time 0
_diffrn_standards_number none
_exptl_absorpt_coefficient_mu 11.308
_exptl_absorpt_correction_T_max 0.2649
_exptl_absorpt_correction_T_min 0.1899
_exptl_absorpt_correction_type multi-scan
_exptl_absorpt_process_details '(SADABS; Bruker, 2003)'
_exptl_crystal_colour colorless
_exptl_crystal_density_diffrn 2.130
_exptl_crystal_density_method 'not measured'
_exptl_crystal_description plate
_exptl_crystal_F_000 704
_exptl_crystal_size_max 0.22
_exptl_crystal_size_mid 0.22
_exptl_crystal_size_min 0.16
_refine_diff_density_max 1.769
_refine_diff_density_min -0.765
_refine_diff_density_rms 0.131
_refine_ls_extinction_method none
_refine_ls_goodness_of_fit_ref 1.070
_refine_ls_hydrogen_treatment constr
_refine_ls_matrix_type full
_refine_ls_number_parameters 356
_refine_ls_number_reflns 6814
_refine_ls_number_restraints 18
_refine_ls_restrained_S_all 1.069
_refine_ls_R_factor_all 0.0676
_refine_ls_R_factor_gt 0.0429
_refine_ls_shift/su_max 0.002
_refine_ls_shift/su_mean 0.000
_refine_ls_structure_factor_coef Fsqd
_refine_ls_weighting_details 'calc w=1/[\s^2^(Fo^2^)+(0.0505P)^2^+1.1052P] where P=(Fo^2^+2Fc^2^)/3'
_refine_ls_weighting_scheme calc
_refine_ls_wR_factor_gt 0.1070
_refine_ls_wR_factor_ref 0.1162
_reflns_number_gt 4806
_reflns_number_total 6814
_reflns_threshold_expression >2sigma(I)
_cod_duplicate_entry 7102078
_cod_data_source_file b705882a.txt
_cod_data_source_block I
_cod_original_cell_volume 1156(3)
_cod_database_code 7113290

loop_
_symmetry_equiv_pos_as_xyz
'x, y, z'
'-x, -y, -z'

loop_
_atom_site_label
_atom_site_type_symbol
_atom_site_fract_x
_atom_site_fract_y
_atom_site_fract_z
_atom_site_U_iso_or_equiv
_atom_site_adp_type
_atom_site_occupancy
_atom_site_symmetry_multiplicity
_atom_site_calc_flag
_atom_site_refinement_flags
_atom_site_disorder_assembly
_atom_site_disorder_group
C1 C 0.986(2) 0.399(2) 0.2930(16) 0.033(4) Uani 0.67(3) 1 d P A 1
Br1 Br 0.7695(16) 0.3710(8) 0.2006(7) 0.0360(6) Uani 0.67(3) 1 d P A 1
Br2 Br 0.9933(6) 0.2736(3) 0.3945(3) 0.0478(7) Uani 0.67(3) 1 d P A 1
Br3 Br 1.1569(6) 0.3641(9) 0.2108(5) 0.0412(10) Uani 0.67(3) 1 d P A 1
Br4 Br 1.0433(5) 0.5682(4) 0.3521(4) 0.0396(8) Uani 0.67(3) 1 d P A 1
C1B C 1.012(4) 0.386(3) 0.283(3) 0.017(5) Uani 0.33(3) 1 d PU A 2
Br1B Br 1.013(2) 0.2629(14) 0.3790(14) 0.073(2) Uani 0.33(3) 1 d P A 2
Br2B Br 1.0538(16) 0.5582(12) 0.3572(10) 0.067(3) Uani 0.33(3) 1 d P A 2
Br3B Br 1.1579(13) 0.3733(18) 0.2148(10) 0.0383(18) Uani 0.33(3) 1 d P A 2
Br4B Br 0.787(4) 0.3778(19) 0.1978(16) 0.045(4) Uani 0.33(3) 1 d P A 2
Br5 Br 0.10592(7) 0.88663(5) 0.39740(4) 0.04731(15) Uani 1 1 d . . .
Cu1 Cu 0.0000 1.0000 0.5000 0.0398(2) Uani 1 2 d S . .
Br6 Br 0.39041(7) 0.31646(8) 0.05051(5) 0.0694(2) Uani 1 1 d . . .
Cu2 Cu 0.5000 0.5000 0.0000 0.0656(3) Uani 1 2 d S . .
C2A C 0.4509(8) 0.9890(6) 0.2631(5) 0.0326(13) Uani 0.754(6) 1 d P B 1
H2A1 H 0.3405 0.9659 0.2783 0.039 Uiso 0.754(6) 1 calc PR B 1
H2A2 H 0.4343 1.0438 0.2055 0.039 Uiso 0.754(6) 1 calc PR B 1
C3A C 0.5668(8) 1.0672(7) 0.3529(5) 0.0434(16) Uani 0.754(6) 1 d P B 1
H3A1 H 0.6798 1.0872 0.3405 0.052 Uiso 0.754(6) 1 calc PR B 1
H3A2 H 0.5766 1.0167 0.4128 0.052 Uiso 0.754(6) 1 calc PR B 1
C4A C 0.499(2) 1.1939(15) 0.3725(12) 0.045(3) Uani 0.754(6) 1 d P B 1
H4A1 H 0.4831 1.2416 0.3118 0.067 Uiso 0.754(6) 1 calc PR B 1
H4A2 H 0.5785 1.2461 0.4278 0.067 Uiso 0.754(6) 1 calc PR B 1
H4A3 H 0.3908 1.1740 0.3901 0.067 Uiso 0.754(6) 1 calc PR B 1
C5A C 0.5301(8) 0.7793(6) 0.3171(5) 0.0327(13) Uani 0.754(6) 1 d P B 1
H5A1 H 0.6219 0.8214 0.3730 0.039 Uiso 0.754(6) 1 calc PR B 1
H5A2 H 0.4263 0.7710 0.3414 0.039 Uiso 0.754(6) 1 calc PR B 1
C6A C 0.5669(9) 0.6466(6) 0.2963(5) 0.0407(15) Uani 0.754(6) 1 d P B 1
H6A1 H 0.4745 0.6013 0.2423 0.049 Uiso 0.754(6) 1 calc PR B 1
H6A2 H 0.6710 0.6525 0.2724 0.049 Uiso 0.754(6) 1 calc PR B 1
C7A C 0.587(2) 0.572(2) 0.3852(14) 0.051(4) Uani 0.754(6) 1 d P B 1
H7A1 H 0.6796 0.6159 0.4384 0.076 Uiso 0.754(6) 1 calc PR B 1
H7A2 H 0.6103 0.4867 0.3683 0.076 Uiso 0.754(6) 1 calc PR B 1
H7A3 H 0.4831 0.5649 0.4084 0.076 Uiso 0.754(6) 1 calc PR B 1
C8A C 0.3814(7) 0.8025(6) 0.1405(4) 0.0333(13) Uani 0.754(6) 1 d P B 1
H8A1 H 0.3664 0.8631 0.0868 0.040 Uiso 0.754(6) 1 calc PR B 1
H8A2 H 0.4287 0.7292 0.1163 0.040 Uiso 0.754(6) 1 calc PR B 1
C9A C 0.2098(9) 0.7528(8) 0.1562(5) 0.0464(17) Uani 0.754(6) 1 d P B 1
H9A1 H 0.2256 0.6997 0.2148 0.056 Uiso 0.754(6) 1 calc PR B 1
H9A2 H 0.1572 0.8271 0.1731 0.056 Uiso 0.754(6) 1 calc PR B 1
C10A C 0.095(2) 0.6775(17) 0.0721(11) 0.057(4) Uani 0.754(6) 1 d P B 1
H10A H 0.0551 0.7339 0.0191 0.085 Uiso 0.754(6) 1 calc PR B 1
H10B H -0.0010 0.6345 0.0942 0.085 Uiso 0.754(6) 1 calc PR B 1
H10C H 0.1522 0.6130 0.0462 0.085 Uiso 0.754(6) 1 calc PR B 1
C11A C 0.6783(7) 0.8945(6) 0.2053(5) 0.0340(13) Uani 0.754(6) 1 d P B 1
H11A H 0.7655 0.9241 0.2674 0.041 Uiso 0.754(6) 1 calc PR B 1
H11B H 0.7044 0.8123 0.1800 0.041 Uiso 0.754(6) 1 calc PR B 1
C12A C 0.6898(10) 0.9919(7) 0.1279(7) 0.0462(17) Uani 0.754(6) 1 d P B 1
H12A H 0.6009 0.9644 0.0662 0.055 Uiso 0.754(6) 1 calc PR B 1
H12B H 0.6691 1.0756 0.1540 0.055 Uiso 0.754(6) 1 calc PR B 1
C13A C 0.852(2) 1.0083(17) 0.1026(14) 0.077(6) Uani 0.754(6) 1 d P B 1
H13A H 0.9394 1.0430 0.1621 0.116 Uiso 0.754(6) 1 calc PR B 1
H13B H 0.8495 1.0678 0.0493 0.116 Uiso 0.754(6) 1 calc PR B 1
H13C H 0.8754 0.9252 0.0795 0.116 Uiso 0.754(6) 1 calc PR B 1
C2B C 0.524(2) 0.9800(16) 0.3165(14) 0.026(4) Uani 0.246(6) 1 d P B 2
H2B1 H 0.4730 0.9410 0.3685 0.031 Uiso 0.246(6) 1 calc PR B 2
H2B2 H 0.6453 1.0032 0.3480 0.031 Uiso 0.246(6) 1 calc PR B 2
C3B C 0.457(3) 1.0999(18) 0.2960(14) 0.037(4) Uani 0.246(6) 1 d P B 2
H3B1 H 0.3365 1.0823 0.2609 0.044 Uiso 0.246(6) 1 calc PR B 2
H3B2 H 0.5170 1.1499 0.2527 0.044 Uiso 0.246(6) 1 calc PR B 2
C4B C 0.478(7) 1.174(5) 0.394(4) 0.035(8) Uani 0.246(6) 1 d P B 2
H4B1 H 0.4335 1.1185 0.4401 0.053 Uiso 0.246(6) 1 calc PR B 2
H4B2 H 0.4176 1.2481 0.3834 0.053 Uiso 0.246(6) 1 calc PR B 2
H4B3 H 0.5975 1.2029 0.4228 0.053 Uiso 0.246(6) 1 calc PR B 2
C5B C 0.595(2) 0.7604(18) 0.2758(13) 0.032(4) Uani 0.246(6) 1 d P B 2
H5B1 H 0.5946 0.6968 0.2210 0.039 Uiso 0.246(6) 1 calc PR B 2
H5B2 H 0.7132 0.7931 0.3092 0.039 Uiso 0.246(6) 1 calc PR B 2
C6B C 0.513(3) 0.696(2) 0.3499(15) 0.042(5) Uani 0.246(6) 1 d P B 2
H6B1 H 0.5223 0.7617 0.4053 0.051 Uiso 0.246(6) 1 calc PR B 2
H6B2 H 0.3920 0.6763 0.3166 0.051 Uiso 0.246(6) 1 calc PR B 2
C7B C 0.562(6) 0.580(5) 0.397(4) 0.029(7) Uani 0.246(6) 1 d PU B 2
H7B1 H 0.5991 0.5263 0.3492 0.044 Uiso 0.246(6) 1 calc PR B 2
H7B2 H 0.4664 0.5329 0.4161 0.044 Uiso 0.246(6) 1 calc PR B 2
H7B3 H 0.6541 0.6040 0.4566 0.044 Uiso 0.246(6) 1 calc PR B 2
C8B C 0.3173(18) 0.8364(17) 0.1889(11) 0.025(3) Uani 0.246(6) 1 d P B 2
H8B1 H 0.2625 0.8218 0.2449 0.030 Uiso 0.246(6) 1 calc PR B 2
H8B2 H 0.2744 0.9105 0.1541 0.030 Uiso 0.246(6) 1 calc PR B 2
C9B C 0.269(2) 0.7174(18) 0.1152(15) 0.035(4) Uani 0.246(6) 1 d P B 2
H9B1 H 0.3466 0.7260 0.0702 0.041 Uiso 0.246(6) 1 calc PR B 2
H9B2 H 0.2956 0.6430 0.1551 0.041 Uiso 0.246(6) 1 calc PR B 2
C10B C 0.106(4) 0.684(3) 0.053(3) 0.019(5) Uani 0.246(6) 1 d PU B 2
H10D H 0.0264 0.7226 0.0829 0.028 Uiso 0.246(6) 1 calc PR B 2
H10E H 0.0773 0.5901 0.0476 0.028 Uiso 0.246(6) 1 calc PR B 2
H10F H 0.1024 0.7147 -0.0134 0.028 Uiso 0.246(6) 1 calc PR B 2
C11B C 0.587(2) 0.9304(18) 0.1520(12) 0.031(4) Uani 0.246(6) 1 d P B 2
H11C H 0.5583 0.8687 0.0924 0.037 Uiso 0.246(6) 1 calc PR B 2
H11D H 0.5325 1.0069 0.1318 0.037 Uiso 0.246(6) 1 calc PR B 2
C12B C 0.770(3) 0.970(2) 0.177(2) 0.047(5) Uani 0.246(6) 1 d P B 2
H12C H 0.7914 1.0372 0.2325 0.056 Uiso 0.246(6) 1 calc PR B 2
H12D H 0.8184 0.8952 0.2070 0.056 Uiso 0.246(6) 1 calc PR B 2
C13B C 0.873(5) 1.015(5) 0.116(4) 0.061(14) Uani 0.246(6) 1 d P B 2
H13D H 0.8898 0.9436 0.0737 0.091 Uiso 0.246(6) 1 calc PR B 2
H13E H 0.9813 1.0555 0.1576 0.091 Uiso 0.246(6) 1 calc PR B 2
H13F H 0.8203 1.0785 0.0731 0.091 Uiso 0.246(6) 1 calc PR B 2
N1 N 0.5086(4) 0.8695(3) 0.2321(3) 0.0289(7) Uani 1 1 d . . .

loop_
_atom_site_aniso_label
_atom_site_aniso_U_11
_atom_site_aniso_U_22
_atom_site_aniso_U_33
_atom_site_aniso_U_23
_atom_site_aniso_U_13
_atom_site_aniso_U_12
C1 0.032(6) 0.044(7) 0.029(5) -0.001(4) 0.017(4) 0.009(4)
Br1 0.0303(15) 0.0398(13) 0.0363(10) -0.0012(8) 0.0071(10) 0.0017(12)
Br2 0.0607(11) 0.0450(15) 0.0344(8) 0.0116(9) 0.0100(6) -0.0045(8)
Br3 0.0392(14) 0.044(2) 0.0382(13) -0.0036(9) 0.0035(12) 0.0098(11)
Br4 0.0409(11) 0.0340(12) 0.0444(11) -0.0053(8) 0.0164(7) -0.0025(7)
C1B 0.018(8) 0.014(7) 0.019(8) -0.001(5) 0.007(6) 0.000(6)
Br1B 0.058(3) 0.100(4) 0.048(4) 0.042(3) -0.002(3) -0.022(3)
Br2B 0.067(4) 0.074(5) 0.054(4) -0.027(3) 0.022(3) -0.016(3)
Br3B 0.035(3) 0.035(2) 0.048(4) 0.001(2) 0.017(3) 0.0021(17)
Br4B 0.036(6) 0.055(5) 0.041(2) 0.0000(18) 0.009(2) 0.000(2)
Br5 0.0588(3) 0.0467(3) 0.0421(3) 0.0026(2) 0.0190(2) 0.0161(2)
Cu1 0.0432(4) 0.0420(5) 0.0349(4) -0.0003(3) 0.0092(3) 0.0099(4)
Br6 0.0398(3) 0.1082(6) 0.0576(4) -0.0287(3) 0.0097(2) 0.0137(3)
Cu2 0.0405(5) 0.0984(9) 0.0542(6) -0.0319(6) 0.0066(4) 0.0160(5)
C2A 0.031(3) 0.033(3) 0.033(3) 0.000(2) 0.002(3) 0.011(2)
C3A 0.038(3) 0.039(4) 0.048(4) -0.003(3) 0.001(3) 0.004(3)
C4A 0.057(7) 0.031(7) 0.048(8) 0.002(5) 0.019(5) 0.004(5)
C5A 0.033(3) 0.031(3) 0.029(3) 0.007(3) -0.001(2) 0.003(2)
C6A 0.049(4) 0.030(3) 0.045(4) 0.008(3) 0.011(3) 0.012(3)
C7A 0.054(8) 0.047(6) 0.058(7) 0.008(5) 0.022(5) 0.017(5)
C8A 0.035(3) 0.038(3) 0.024(3) -0.001(2) 0.001(2) 0.005(2)
C9A 0.037(4) 0.062(5) 0.036(3) -0.007(3) 0.007(3) -0.002(3)
C10A 0.057(7) 0.070(8) 0.034(7) 0.011(5) 0.001(5) -0.010(5)
C11A 0.029(3) 0.035(3) 0.037(3) -0.004(3) 0.009(3) 0.000(2)
C12A 0.035(4) 0.045(4) 0.066(5) 0.018(4) 0.022(3) 0.009(3)
C13A 0.078(10) 0.074(9) 0.090(11) 0.015(8) 0.057(9) -0.021(7)
C2B 0.024(8) 0.029(9) 0.026(9) 0.006(7) 0.011(7) -0.002(7)
C3B 0.043(10) 0.033(10) 0.032(9) -0.003(7) 0.004(8) 0.012(8)
C4B 0.044(16) 0.025(14) 0.038(18) 0.016(11) 0.014(13) -0.004(10)
C5B 0.035(9) 0.043(11) 0.029(8) 0.005(7) 0.027(8) 0.012(8)
C6B 0.045(11) 0.059(14) 0.032(10) 0.001(10) 0.020(8) 0.019(10)
C7B 0.032(10) 0.028(10) 0.030(10) 0.007(8) 0.004(8) 0.015(8)
C8B 0.018(7) 0.039(9) 0.018(7) -0.002(6) 0.006(6) -0.001(6)
C9B 0.023(8) 0.040(10) 0.044(10) -0.007(8) 0.013(8) 0.009(7)
C10B 0.016(8) 0.015(7) 0.016(8) 0.006(6) -0.011(6) -0.006(6)
C11B 0.036(9) 0.038(10) 0.020(8) 0.001(7) 0.009(7) 0.000(8)
C12B 0.042(13) 0.032(11) 0.064(16) -0.005(10) 0.012(12) 0.005(10)
C13B 0.028(13) 0.07(2) 0.07(2) -0.037(19) -0.010(14) 0.018(14)
N1 0.0251(16) 0.0318(18) 0.0278(17) 0.0016(14) 0.0030(13) 0.0032(14)

loop_
_atom_type_symbol
_atom_type_description
_atom_type_scat_dispersion_real
_atom_type_scat_dispersion_imag
_atom_type_scat_source
C C 0.0033 0.0016 'International Tables Vol C Tables 4.2.6.8 and 6.1.1.4'
H H 0.0000 0.0000 'International Tables Vol C Tables 4.2.6.8 and 6.1.1.4'
N N 0.0061 0.0033 'International Tables Vol C Tables 4.2.6.8 and 6.1.1.4'
Cu Cu 0.3201 1.2651 'International Tables Vol C Tables 4.2.6.8 and 6.1.1.4'
Br Br -0.2901 2.4595 'International Tables Vol C Tables 4.2.6.8 and 6.1.1.4'

loop_
_geom_angle_atom_site_label_1
_geom_angle_atom_site_label_2
_geom_angle_atom_site_label_3
_geom_angle
_geom_angle_site_symmetry_3
Br4 C1 Br1 113.1(11) .
Br4 C1 Br2 111.4(10) .
Br1 C1 Br2 109.1(10) .
Br4 C1 Br3 108.8(10) .
Br1 C1 Br3 106.3(10) .
Br2 C1 Br3 107.9(9) .
Br3B C1B Br1B 113.3(19) .
Br3B C1B Br4B 112(2) .
Br1B C1B Br4B 109.2(17) .
Br3B C1B Br2B 110.8(17) .
Br1B C1B Br2B 107.0(17) .
Br4B C1B Br2B 104.0(16) .
Br5 Cu1 Br5 180.0 2_576
Br6 Cu2 Br6 180.00(3) 2_665
N1 C2A C3A 115.7(5) .
N1 C2A H2A1 108.4 .
C3A C2A H2A1 108.4 .
N1 C2A H2A2 108.4 .
C3A C2A H2A2 108.4 .
H2A1 C2A H2A2 107.4 .
C2A C3A C4A 110.5(9) .
C2A C3A H3A1 109.6 .
C4A C3A H3A1 109.6 .
C2A C3A H3A2 109.6 .
C4A C3A H3A2 109.6 .
H3A1 C3A H3A2 108.1 .
C6A C5A N1 118.6(5) .
C6A C5A H5A1 107.7 .
N1 C5A H5A1 107.7 .
C6A C5A H5A2 107.7 .
N1 C5A H5A2 107.7 .
H5A1 C5A H5A2 107.1 .
C7A C6A C5A 112.2(10) .
C7A C6A H6A1 109.2 .
C5A C6A H6A1 109.2 .
C7A C6A H6A2 109.2 .
C5A C6A H6A2 109.2 .
H6A1 C6A H6A2 107.9 .
C9A C8A N1 116.0(5) .
C9A C8A H8A1 108.3 .
N1 C8A H8A1 108.3 .
C9A C8A H8A2 108.3 .
N1 C8A H8A2 108.3 .
H8A1 C8A H8A2 107.4 .
C10A C9A C8A 115.9(8) .
C10A C9A H9A1 108.3 .
C8A C9A H9A1 108.3 .
C10A C9A H9A2 108.3 .
C8A C9A H9A2 108.3 .
H9A1 C9A H9A2 107.4 .
C12A C11A N1 115.5(5) .
C12A C11A H11A 108.4 .
N1 C11A H11A 108.4 .
C12A C11A H11B 108.4 .
N1 C11A H11B 108.4 .
H11A C11A H11B 107.5 .
C13A C12A C11A 113.0(9) .
C13A C12A H12A 109.0 .
C11A C12A H12A 109.0 .
C13A C12A H12B 109.0 .
C11A C12A H12B 109.0 .
H12A C12A H12B 107.8 .
C3B C2B N1 122.9(15) .
C3B C2B H2B1 106.6 .
N1 C2B H2B1 106.6 .
C3B C2B H2B2 106.6 .
N1 C2B H2B2 106.6 .
H2B1 C2B H2B2 106.6 .
C2B C3B C4B 108(2) .
C2B C3B H3B1 110.1 .
C4B C3B H3B1 110.1 .
C2B C3B H3B2 110.1 .
C4B C3B H3B2 110.1 .
H3B1 C3B H3B2 108.5 .
C3B C4B H4B1 109.5 .
C3B C4B H4B2 109.5 .
H4B1 C4B H4B2 109.5 .
C3B C4B H4B3 109.5 .
H4B1 C4B H4B3 109.5 .
H4B2 C4B H4B3 109.5 .
C6B C5B N1 112.1(14) .
C6B C5B H5B1 109.2 .
N1 C5B H5B1 109.2 .
C6B C5B H5B2 109.2 .
N1 C5B H5B2 109.2 .
H5B1 C5B H5B2 107.9 .
C7B C6B C5B 123(2) .
C7B C6B H6B1 106.5 .
C5B C6B H6B1 106.5 .
C7B C6B H6B2 106.5 .
C5B C6B H6B2 106.5 .
H6B1 C6B H6B2 106.5 .
C6B C7B H7B1 109.5 .
C6B C7B H7B2 109.5 .
H7B1 C7B H7B2 109.5 .
C6B C7B H7B3 109.5 .
H7B1 C7B H7B3 109.5 .
H7B2 C7B H7B3 109.5 .
C9B C8B N1 113.0(12) .
C9B C8B H8B1 109.0 .
N1 C8B H8B1 109.0 .
C9B C8B H8B2 109.0 .
N1 C8B H8B2 109.0 .
H8B1 C8B H8B2 107.8 .
C10B C9B C8B 122(2) .
C10B C9B H9B1 106.7 .
C8B C9B H9B1 106.7 .
C10B C9B H9B2 106.7 .
C8B C9B H9B2 106.7 .
H9B1 C9B H9B2 106.6 .
C9B C10B H10D 109.5 .
C9B C10B H10E 109.5 .
H10D C10B H10E 109.5 .
C9B C10B H10F 109.5 .
H10D C10B H10F 109.5 .
H10E C10B H10F 109.5 .
C12B C11B N1 118.4(16) .
C12B C11B H11C 107.7 .
N1 C11B H11C 107.7 .
C12B C11B H11D 107.7 .
N1 C11B H11D 107.7 .
H11C C11B H11D 107.1 .
C13B C12B C11B 130(3) .
C13B C12B H12C 104.8 .
C11B C12B H12C 104.8 .
C13B C12B H12D 104.8 .
C11B C12B H12D 104.8 .
H12C C12B H12D 105.8 .
C12B C13B H13D 109.5 .
C12B C13B H13E 109.5 .
H13D C13B H13E 109.5 .
C12B C13B H13F 109.5 .
H13D C13B H13F 109.5 .
H13E C13B H13F 109.5 .
C2A N1 C5B 141.0(8) .
C2A N1 C8A 109.8(4) .
C5B N1 C8A 101.7(8) .
C2A N1 C5A 110.5(4) .
C5B N1 C5A 34.8(6) .
C8A N1 C5A 109.3(4) .
C2A N1 C11B 94.8(8) .
C5B N1 C11B 112.0(10) .
C8A N1 C11B 82.3(7) .
C5A N1 C11B 145.3(8) .
C2A N1 C11A 112.7(4) .
C5B N1 C11A 77.2(7) .
C8A N1 C11A 107.8(4) .
C5A N1 C11A 106.5(4) .
C11B N1 C11A 39.7(7) .
C2A N1 C8B 79.4(7) .
C5B N1 C8B 115.1(10) .
C8A N1 C8B 39.0(6) .
C5A N1 C8B 99.1(7) .
C11B N1 C8B 108.9(9) .
C11A N1 C8B 144.6(7) .
C2A N1 C2B 32.1(7) .
C5B N1 C2B 110.4(10) .
C8A N1 C2B 139.8(8) .
C5A N1 C2B 86.0(7) .
C11B N1 C2B 106.3(9) .
C11A N1 C2B 102.4(7) .
C8B N1 C2B 103.4(9) .

loop_
_geom_bond_atom_site_label_1
_geom_bond_atom_site_label_2
_geom_bond_distance
_geom_bond_site_symmetry_2
C1 Br4 1.89(2) .
C1 Br1 1.92(2) .
C1 Br2 1.95(2) .
C1 Br3 2.07(2) .
C1B Br3B 1.71(4) .
C1B Br1B 1.88(4) .
C1B Br4B 1.95(4) .
C1B Br2B 2.00(3) .
Br5 Cu1 2.219(3) .
Cu1 Br5 2.219(3) 2_576
Br6 Cu2 2.236(3) .
Cu2 Br6 2.236(3) 2_665
C2A N1 1.485(7) .
C2A C3A 1.514(9) .
C2A H2A1 0.9900 .
C2A H2A2 0.9900 .
C3A C4A 1.55(2) .
C3A H3A1 0.9900 .
C3A H3A2 0.9900 .
C4A H4A1 0.9800 .
C4A H4A2 0.9800 .
C4A H4A3 0.9800 .
C5A C6A 1.500(9) .
C5A N1 1.524(7) .
C5A H5A1 0.9900 .
C5A H5A2 0.9900 .
C6A C7A 1.46(2) .
C6A H6A1 0.9900 .
C6A H6A2 0.9900 .
C7A H7A1 0.9800 .
C7A H7A2 0.9800 .
C7A H7A3 0.9800 .
C8A C9A 1.521(9) .
C8A N1 1.523(7) .
C8A H8A1 0.9900 .
C8A H8A2 0.9900 .
C9A C10A 1.448(17) .
C9A H9A1 0.9900 .
C9A H9A2 0.9900 .
C10A H10A 0.9800 .
C10A H10B 0.9800 .
C10A H10C 0.9800 .
C11A C12A 1.515(10) .
C11A N1 1.533(7) .
C11A H11A 0.9900 .
C11A H11B 0.9900 .
C12A C13A 1.458(17) .
C12A H12A 0.9900 .
C12A H12B 0.9900 .
C13A H13A 0.9800 .
C13A H13B 0.9800 .
C13A H13C 0.9800 .
C2B C3B 1.46(3) .
C2B N1 1.585(18) .
C2B H2B1 0.9900 .
C2B H2B2 0.9900 .
C3B C4B 1.49(6) .
C3B H3B1 0.9900 .
C3B H3B2 0.9900 .
C4B H4B1 0.9800 .
C4B H4B2 0.9800 .
C4B H4B3 0.9800 .
C5B C6B 1.49(3) .
C5B N1 1.500(18) .
C5B H5B1 0.9900 .
C5B H5B2 0.9900 .
C6B C7B 1.46(6) .
C6B H6B1 0.9900 .
C6B H6B2 0.9900 .
C7B H7B1 0.9800 .
C7B H7B2 0.9800 .
C7B H7B3 0.9800 .
C8B C9B 1.53(2) .
C8B N1 1.546(15) .
C8B H8B1 0.9900 .
C8B H8B2 0.9900 .
C9B C10B 1.41(3) .
C9B H9B1 0.9900 .
C9B H9B2 0.9900 .
C10B H10D 0.9800 .
C10B H10E 0.9800 .
C10B H10F 0.9800 .
C11B C12B 1.48(3) .
C11B N1 1.529(17) .
C11B H11C 0.9900 .
C11B H11D 0.9900 .
C12B C13B 1.39(6) .
C12B H12C 0.9900 .
C12B H12D 0.9900 .
C13B H13D 0.9800 .
C13B H13E 0.9800 .
C13B H13F 0.9800 .
